data_4343139
loop_
_publ_author_name
'Liao, Kuan-Yu'
'Hsu, Che-Wei'
'Chi, Yun'
'Hsu, Ming-Kuan'
'Wu, Szu-Wei'
'Chang, Chih-Hao'
'Liu, Shih-Hung'
'Lee, Gene-Hsiang'
'Chou, Pi-Tai'
'Hu, Yue'
'Robertson, Neil'

_publ_section_title
;
 Pt(II) Metal Complexes Tailored with a Newly Designed Spiro-Arranged
 Tetradentate Ligand; Harnessing of Charge-Transfer Phosphorescence and
 Fabrication of Sky Blue and White OLEDs.
;
_journal_issue 8
_journal_name_full 'Inorganic chemistry'
_journal_page_first 4029
_journal_page_last 4038
_journal_paper_doi 10.1021/acs.inorgchem.5b00281
_journal_volume 54
_journal_year 2015
_chemical_formula_sum 'C40 H34 Cl2 F6 N6 Pt'
_chemical_formula_weight 978.72
_chemical_name_systematic
; 
 ? 
;
_space_group_IT_number 14
_symmetry_cell_setting monoclinic
_symmetry_space_group_name_Hall '-P 2ybc'
_symmetry_space_group_name_H-M 'P 1 21/c 1'
_atom_sites_solution_hydrogens geom
_atom_sites_solution_primary direct
_atom_sites_solution_secondary difmap
_audit_creation_method SHELXL-97
_cell_angle_alpha 90.00
_cell_angle_beta 92.1010(10)
_cell_angle_gamma 90.00
_cell_formula_units_Z 4
_cell_length_a 11.2393(5)
_cell_length_b 21.0560(11)
_cell_length_c 16.0806(8)
_cell_measurement_reflns_used 5794
_cell_measurement_temperature 150(2)
_cell_measurement_theta_max 24.91
_cell_measurement_theta_min 2.38
_cell_volume 3803.0(3)
_computing_cell_refinement 'Bruker SAINT'
_computing_data_collection 'Bruker SMART'
_computing_data_reduction 'Bruker SAINT'
_computing_molecular_graphics 'Bruker SHELXTL'
_computing_publication_material 'Bruker SHELXTL'
_computing_structure_refinement 'SHELXL-97 (Sheldrick, 1997)'
_computing_structure_solution 'SHELXS-97 (Sheldrick, 1990)'
_diffrn_ambient_temperature 150(2)
_diffrn_measured_fraction_theta_full 1.000
_diffrn_measured_fraction_theta_max 1.000
_diffrn_measurement_device_type 'BRUKER SMART APEXCCD area detector'
_diffrn_measurement_method 'omega scans'
_diffrn_radiation_monochromator graphite
_diffrn_radiation_source 'fine-focus sealed tube'
_diffrn_radiation_type MoK\a
_diffrn_radiation_wavelength 0.71073
_diffrn_reflns_av_R_equivalents 0.0444
_diffrn_reflns_av_sigmaI/netI 0.0494
_diffrn_reflns_limit_h_max 14
_diffrn_reflns_limit_h_min -9
_diffrn_reflns_limit_k_max 27
_diffrn_reflns_limit_k_min -27
_diffrn_reflns_limit_l_max 20
_diffrn_reflns_limit_l_min -20
_diffrn_reflns_number 24645
_diffrn_reflns_theta_full 27.50
_diffrn_reflns_theta_max 27.50
_diffrn_reflns_theta_min 1.59
_exptl_absorpt_coefficient_mu 3.898
_exptl_absorpt_correction_T_max 0.6520
_exptl_absorpt_correction_T_min 0.4675
_exptl_absorpt_correction_type multi-scan
_exptl_absorpt_process_details 'SADABS (Bruker, 2001)'
_exptl_crystal_colour yellow
_exptl_crystal_density_diffrn 1.709
_exptl_crystal_density_meas ?
_exptl_crystal_density_method 'not measured'
_exptl_crystal_description block
_exptl_crystal_F_000 1928
_exptl_crystal_size_max 0.23
_exptl_crystal_size_mid 0.20
_exptl_crystal_size_min 0.12
_refine_diff_density_max 1.476
_refine_diff_density_min -0.899
_refine_diff_density_rms 0.121
_refine_ls_extinction_method none
_refine_ls_goodness_of_fit_ref 1.089
_refine_ls_hydrogen_treatment constr
_refine_ls_matrix_type full
_refine_ls_number_parameters 502
_refine_ls_number_reflns 8737
_refine_ls_number_restraints 0
_refine_ls_restrained_S_all 1.089
_refine_ls_R_factor_all 0.0461
_refine_ls_R_factor_gt 0.0366
_refine_ls_shift/su_max 0.001
_refine_ls_shift/su_mean 0.000
_refine_ls_structure_factor_coef Fsqd
_refine_ls_weighting_details 'calc w=1/[\s^2^(Fo^2^)+(0.0291P)^2^+2.3056P] where P=(Fo^2^+2Fc^2^)/3'
_refine_ls_weighting_scheme calc
_refine_ls_wR_factor_gt 0.0753
_refine_ls_wR_factor_ref 0.0791
_reflns_number_gt 7475
_reflns_number_total 8737
_reflns_threshold_expression >2sigma(I)
_cod_data_source_file ic5b00281_si_002.cif
_cod_data_source_block 3
_cod_depositor_comments
;
The following automatic conversions were performed:

'_symmetry_cell_setting' value 'Monoclinic' changed to 'monoclinic'
according to
/usr/data/users/saulius/crontab/automatic-downloads/current/ACS/lib/dictionaries/cif_core.dic
dictionary named 'cif_core.dic' version 2.4.2 from 2011-04-26.

'_exptl_crystal_density_meas' value 'not_measured' was changed to '?'
- the value is perceived as not measured.

Automatic conversion script
Id: cif_fix_values 3271 2015-04-21 07:52:19Z andrius 
;
_cod_original_sg_symbol_H-M P2(1)/c
_cod_database_code 4343139

loop_
_symmetry_equiv_pos_as_xyz
'x, y, z'
'-x, y+1/2, -z+1/2'
'-x, -y, -z'
'x, -y-1/2, z-1/2'

loop_
_atom_site_label
_atom_site_type_symbol
_atom_site_fract_x
_atom_site_fract_y
_atom_site_fract_z
_atom_site_U_iso_or_equiv
_atom_site_adp_type
_atom_site_occupancy
_atom_site_symmetry_multiplicity
_atom_site_calc_flag
_atom_site_refinement_flags
Pt Pt 0.110477(14) 0.056993(7) 0.498732(9) 0.01877(5) Uani 1 1 d .
N1 N 0.2472(3) 0.00843(15) 0.4510(2) 0.0204(7) Uani 1 1 d .
N2 N 0.1842(3) 0.02331(16) 0.6034(2) 0.0213(7) Uani 1 1 d .
N3 N 0.1639(3) 0.03137(17) 0.6849(2) 0.0266(8) Uani 1 1 d .
N4 N 0.0450(3) 0.08908(15) 0.38833(19) 0.0184(7) Uani 1 1 d .
N5 N -0.0275(3) 0.10637(15) 0.5385(2) 0.0215(7) Uani 1 1 d .
N6 N -0.0700(3) 0.12028(16) 0.6132(2) 0.0240(8) Uani 1 1 d .
C1 C 0.2133(4) 0.04728(18) 0.3037(3) 0.0214(9) Uani 1 1 d .
C2 C 0.2735(4) 0.00543(19) 0.3703(2) 0.0219(9) Uani 1 1 d .
C3 C 0.3693(4) -0.0311(2) 0.3463(3) 0.0283(10) Uani 1 1 d .
H3 H 0.3876 -0.0333 0.2891 0.034 Uiso 1 1 calc R
C4 C 0.4380(4) -0.0641(2) 0.4042(3) 0.0278(10) Uani 1 1 d .
H4 H 0.5021 -0.0898 0.3870 0.033 Uiso 1 1 calc R
C5 C 0.4129(4) -0.05968(19) 0.4881(3) 0.0259(9) Uani 1 1 d .
H5 H 0.4607 -0.0809 0.5294 0.031 Uiso 1 1 calc R
C6 C 0.3162(4) -0.02348(18) 0.5095(3) 0.0221(9) Uani 1 1 d .
C7 C 0.2822(4) -0.01347(19) 0.5938(3) 0.0237(9) Uani 1 1 d .
C8 C 0.3276(4) -0.0303(2) 0.6717(3) 0.0271(10) Uani 1 1 d .
H8 H 0.3949 -0.0560 0.6853 0.033 Uiso 1 1 calc R
C9 C 0.2520(4) -0.0007(2) 0.7246(3) 0.0281(10) Uani 1 1 d .
C10 C 0.2613(5) -0.0005(3) 0.8169(3) 0.0417(12) Uani 1 1 d .
C11 C 0.0908(4) 0.07814(19) 0.3133(3) 0.0225(9) Uani 1 1 d .
C12 C 0.0337(4) 0.1017(2) 0.2418(3) 0.0287(10) Uani 1 1 d .
H12 H 0.0656 0.0931 0.1891 0.034 Uiso 1 1 calc R
C13 C -0.0681(4) 0.1373(2) 0.2461(3) 0.0328(11) Uani 1 1 d .
H13 H -0.1064 0.1535 0.1969 0.039 Uiso 1 1 calc R
C14 C -0.1141(4) 0.1492(2) 0.3231(3) 0.0306(10) Uani 1 1 d .
H14 H -0.1844 0.1738 0.3276 0.037 Uiso 1 1 calc R
C15 C -0.0564(4) 0.12485(19) 0.3931(2) 0.0222(9) Uani 1 1 d .
C16 C -0.0936(3) 0.13513(19) 0.4764(3) 0.0214(9) Uani 1 1 d .
C17 C -0.1830(4) 0.16923(19) 0.5117(3) 0.0239(9) Uani 1 1 d .
H17 H -0.2432 0.1942 0.4846 0.029 Uiso 1 1 calc R
C18 C -0.1642(4) 0.15838(19) 0.5962(3) 0.0252(9) Uani 1 1 d .
C19 C -0.2323(4) 0.1879(2) 0.6634(3) 0.0323(11) Uani 1 1 d .
C20 C 0.3000(4) 0.1031(2) 0.2901(3) 0.0242(9) Uani 1 1 d .
C21 C 0.3285(4) 0.1521(2) 0.3431(3) 0.0247(9) Uani 1 1 d .
H21 H 0.2948 0.1537 0.3963 0.030 Uiso 1 1 calc R
C22 C 0.4075(4) 0.2001(2) 0.3191(3) 0.0291(10) Uani 1 1 d .
C23 C 0.4551(4) 0.1944(2) 0.2403(3) 0.0364(11) Uani 1 1 d .
H23 H 0.5094 0.2260 0.2230 0.044 Uiso 1 1 calc R
C24 C 0.4270(4) 0.1450(2) 0.1864(3) 0.0376(12) Uani 1 1 d .
H24 H 0.4615 0.1427 0.1334 0.045 Uiso 1 1 calc R
C25 C 0.3477(4) 0.0988(2) 0.2108(3) 0.0292(10) Uani 1 1 d .
C26 C 0.2937(4) 0.0435(2) 0.1671(3) 0.0291(10) Uani 1 1 d .
C27 C 0.3075(4) 0.0196(2) 0.0869(3) 0.0355(11) Uani 1 1 d .
H27 H 0.3624 0.0384 0.0506 0.043 Uiso 1 1 calc R
C28 C 0.2396(4) -0.0317(2) 0.0619(3) 0.0348(11) Uani 1 1 d .
H28 H 0.2496 -0.0484 0.0077 0.042 Uiso 1 1 calc R
C29 C 0.1565(4) -0.0606(2) 0.1125(3) 0.0305(10) Uani 1 1 d .
C30 C 0.1447(4) -0.0369(2) 0.1929(3) 0.0254(9) Uani 1 1 d .
H30 H 0.0900 -0.0555 0.2294 0.031 Uiso 1 1 calc R
C31 C 0.2140(4) 0.0141(2) 0.2184(2) 0.0253(9) Uani 1 1 d .
C32 C 0.4357(4) 0.2553(2) 0.3786(3) 0.0321(10) Uani 1 1 d .
C33 C 0.5173(6) 0.3047(3) 0.3399(4) 0.0607(17) Uani 1 1 d .
H33A H 0.5951 0.2855 0.3305 0.091 Uiso 1 1 calc R
H33B H 0.5274 0.3409 0.3777 0.091 Uiso 1 1 calc R
H33C H 0.4815 0.3192 0.2867 0.091 Uiso 1 1 calc R
C34 C 0.4990(5) 0.2290(3) 0.4574(4) 0.0601(17) Uani 1 1 d .
H34A H 0.4452 0.2004 0.4859 0.090 Uiso 1 1 calc R
H34B H 0.5221 0.2642 0.4945 0.090 Uiso 1 1 calc R
H34C H 0.5703 0.2056 0.4420 0.090 Uiso 1 1 calc R
C35 C 0.3218(5) 0.2883(2) 0.4027(3) 0.0455(13) Uani 1 1 d .
H35A H 0.2808 0.3053 0.3527 0.068 Uiso 1 1 calc R
H35B H 0.3412 0.3232 0.4413 0.068 Uiso 1 1 calc R
H35C H 0.2699 0.2578 0.4297 0.068 Uiso 1 1 calc R
C36 C 0.0805(4) -0.1159(2) 0.0776(3) 0.0328(11) Uani 1 1 d .
C37 C -0.0008(5) -0.1442(2) 0.1425(3) 0.0432(13) Uani 1 1 d .
H37A H -0.0477 -0.1789 0.1173 0.065 Uiso 1 1 calc R
H37B H -0.0546 -0.1112 0.1621 0.065 Uiso 1 1 calc R
H37C H 0.0478 -0.1606 0.1896 0.065 Uiso 1 1 calc R
C38 C 0.0008(5) -0.0912(2) 0.0047(3) 0.0443(13) Uani 1 1 d .
H38A H 0.0508 -0.0747 -0.0390 0.066 Uiso 1 1 calc R
H38B H -0.0507 -0.0572 0.0245 0.066 Uiso 1 1 calc R
H38C H -0.0485 -0.1260 -0.0177 0.066 Uiso 1 1 calc R
C39 C 0.1590(5) -0.1683(3) 0.0470(4) 0.0537(15) Uani 1 1 d .
H39A H 0.1094 -0.2039 0.0269 0.081 Uiso 1 1 calc R
H39B H 0.2124 -0.1829 0.0926 0.081 Uiso 1 1 calc R
H39C H 0.2063 -0.1524 0.0014 0.081 Uiso 1 1 calc R
F1 F 0.3098(4) 0.0506(2) 0.8485(2) 0.0949(16) Uani 1 1 d .
F2 F 0.3217(4) -0.0497(2) 0.8464(2) 0.0959(17) Uani 1 1 d .
F3 F 0.1562(3) -0.00485(19) 0.85183(18) 0.0646(10) Uani 1 1 d .
F4 F -0.1748(3) 0.23670(14) 0.6995(2) 0.0612(9) Uani 1 1 d .
F5 F -0.2562(2) 0.14886(13) 0.72568(16) 0.0398(7) Uani 1 1 d .
F6 F -0.3368(3) 0.20993(18) 0.63392(18) 0.0631(10) Uani 1 1 d .
C40 C 0.1751(5) 0.1996(3) 0.6672(3) 0.0470(14) Uani 1 1 d .
H40A H 0.1861 0.2195 0.7228 0.056 Uiso 1 1 calc R
H40B H 0.1219 0.1625 0.6728 0.056 Uiso 1 1 calc R
Cl1 Cl 0.10864(16) 0.25450(8) 0.59761(12) 0.0743(5) Uani 1 1 d .
Cl2 Cl 0.31146(14) 0.17457(8) 0.63301(14) 0.0778(5) Uani 1 1 d .

loop_
_atom_site_aniso_label
_atom_site_aniso_U_11
_atom_site_aniso_U_22
_atom_site_aniso_U_33
_atom_site_aniso_U_23
_atom_site_aniso_U_13
_atom_site_aniso_U_12
Pt 0.01826(9) 0.01769(8) 0.02043(9) 0.00026(6) 0.00192(6) -0.00043(6)
N1 0.0185(18) 0.0199(17) 0.0231(18) 0.0005(14) 0.0044(14) -0.0040(14)
N2 0.0241(19) 0.0215(17) 0.0184(17) -0.0007(14) 0.0011(14) 0.0010(14)
N3 0.029(2) 0.0280(19) 0.0228(19) 0.0042(15) 0.0004(15) 0.0031(16)
N4 0.0176(18) 0.0179(16) 0.0199(17) 0.0021(13) 0.0036(13) -0.0011(13)
N5 0.025(2) 0.0188(16) 0.0212(17) -0.0024(14) 0.0032(14) 0.0006(14)
N6 0.024(2) 0.0236(18) 0.0243(18) -0.0036(14) 0.0055(15) -0.0009(15)
C1 0.019(2) 0.022(2) 0.023(2) -0.0005(16) 0.0060(16) -0.0055(16)
C2 0.021(2) 0.021(2) 0.025(2) -0.0026(17) 0.0024(17) -0.0057(17)
C3 0.023(2) 0.033(2) 0.029(2) -0.0051(19) 0.0058(19) -0.0022(19)
C4 0.019(2) 0.026(2) 0.039(3) -0.0048(19) 0.0039(19) 0.0001(18)
C5 0.025(2) 0.019(2) 0.034(2) 0.0028(18) 0.0075(18) 0.0024(17)
C6 0.017(2) 0.0175(19) 0.032(2) -0.0006(17) 0.0001(17) -0.0025(16)
C7 0.020(2) 0.020(2) 0.030(2) 0.0024(17) 0.0009(18) -0.0017(17)
C8 0.025(2) 0.026(2) 0.030(2) 0.0033(18) -0.0023(19) 0.0006(18)
C9 0.034(3) 0.026(2) 0.025(2) 0.0016(18) -0.0023(19) 0.0018(19)
C10 0.044(3) 0.051(3) 0.031(3) 0.004(2) 0.000(2) 0.009(3)
C11 0.022(2) 0.0191(19) 0.026(2) 0.0004(16) 0.0032(17) -0.0027(17)
C12 0.032(3) 0.030(2) 0.023(2) 0.0034(18) 0.0019(19) 0.000(2)
C13 0.038(3) 0.037(3) 0.023(2) 0.008(2) -0.003(2) 0.005(2)
C14 0.025(2) 0.030(2) 0.037(3) 0.005(2) -0.002(2) 0.0035(19)
C15 0.022(2) 0.020(2) 0.024(2) 0.0001(16) -0.0004(17) -0.0026(17)
C16 0.015(2) 0.0190(19) 0.030(2) 0.0018(17) 0.0003(17) -0.0020(16)
C17 0.019(2) 0.0205(19) 0.032(2) -0.0025(18) 0.0022(17) -0.0004(17)
C18 0.022(2) 0.019(2) 0.034(2) 0.0007(17) 0.0032(18) -0.0001(17)
C19 0.031(3) 0.030(2) 0.035(3) -0.004(2) 0.002(2) 0.008(2)
C20 0.019(2) 0.026(2) 0.028(2) 0.0024(18) 0.0025(17) -0.0037(17)
C21 0.018(2) 0.030(2) 0.027(2) 0.0018(18) 0.0037(17) 0.0003(17)
C22 0.023(2) 0.029(2) 0.036(3) 0.0014(19) -0.0004(19) -0.0029(18)
C23 0.030(3) 0.032(3) 0.048(3) 0.004(2) 0.008(2) -0.008(2)
C24 0.035(3) 0.043(3) 0.036(3) 0.004(2) 0.013(2) -0.008(2)
C25 0.031(3) 0.032(2) 0.025(2) 0.0011(19) 0.0035(19) -0.002(2)
C26 0.034(3) 0.030(2) 0.024(2) 0.0001(18) 0.0045(19) -0.0010(19)
C27 0.039(3) 0.042(3) 0.027(2) -0.001(2) 0.011(2) 0.001(2)
C28 0.040(3) 0.040(3) 0.024(2) -0.006(2) 0.003(2) 0.006(2)
C29 0.035(3) 0.027(2) 0.030(2) -0.0023(19) -0.004(2) 0.003(2)
C30 0.026(2) 0.025(2) 0.026(2) 0.0000(17) -0.0006(18) 0.0011(18)
C31 0.026(2) 0.029(2) 0.020(2) -0.0007(17) 0.0001(17) 0.0054(18)
C32 0.030(3) 0.026(2) 0.040(3) -0.003(2) -0.003(2) -0.0062(19)
C33 0.067(4) 0.050(3) 0.067(4) -0.013(3) 0.014(3) -0.036(3)
C34 0.063(4) 0.044(3) 0.070(4) -0.004(3) -0.032(3) 0.003(3)
C35 0.038(3) 0.034(3) 0.063(4) -0.013(3) -0.007(3) 0.002(2)
C36 0.036(3) 0.028(2) 0.034(3) -0.007(2) -0.005(2) 0.001(2)
C37 0.048(3) 0.035(3) 0.046(3) -0.002(2) -0.014(3) -0.008(2)
C38 0.049(3) 0.041(3) 0.042(3) -0.004(2) -0.017(2) 0.005(2)
C39 0.052(4) 0.038(3) 0.071(4) -0.019(3) -0.008(3) 0.008(3)
F1 0.142(4) 0.105(3) 0.0355(19) -0.009(2) -0.016(2) -0.062(3)
F2 0.130(4) 0.125(4) 0.0321(18) 0.013(2) -0.001(2) 0.089(3)
F3 0.064(2) 0.101(3) 0.0291(17) 0.0019(18) 0.0092(15) 0.010(2)
F4 0.081(3) 0.0377(17) 0.067(2) -0.0303(16) 0.0253(18) -0.0182(16)
F5 0.0454(18) 0.0388(16) 0.0362(16) -0.0030(13) 0.0140(13) 0.0056(13)
F6 0.056(2) 0.091(3) 0.0417(18) -0.0032(17) 0.0040(15) 0.051(2)
C40 0.036(3) 0.065(4) 0.040(3) 0.002(3) -0.004(2) -0.003(3)
Cl1 0.0670(12) 0.0602(10) 0.0952(13) 0.0246(9) -0.0052(10) 0.0057(8)
Cl2 0.0394(9) 0.0516(9) 0.1426(17) -0.0196(10) 0.0080(10) 0.0056(7)

loop_
_atom_type_symbol
_atom_type_description
_atom_type_scat_dispersion_real
_atom_type_scat_dispersion_imag
_atom_type_scat_source
C C 0.0033 0.0016 'International Tables Vol C Tables 4.2.6.8 and 6.1.1.4'
H H 0.0000 0.0000 'International Tables Vol C Tables 4.2.6.8 and 6.1.1.4'
N N 0.0061 0.0033 'International Tables Vol C Tables 4.2.6.8 and 6.1.1.4'
F F 0.0171 0.0103 'International Tables Vol C Tables 4.2.6.8 and 6.1.1.4'
Cl Cl 0.1484 0.1585 'International Tables Vol C Tables 4.2.6.8 and 6.1.1.4'
Pt Pt -1.7033 8.3905 'International Tables Vol C Tables 4.2.6.8 and 6.1.1.4'

loop_
_geom_angle_atom_site_label_1
_geom_angle_atom_site_label_2
_geom_angle_atom_site_label_3
_geom_angle
N2 Pt N5 102.76(13)
N2 Pt N4 176.17(13)
N5 Pt N4 81.02(13)
N2 Pt N1 80.86(13)
N5 Pt N1 176.38(13)
N4 Pt N1 95.36(13)
C2 N1 C6 120.0(3)
C2 N1 Pt 126.1(3)
C6 N1 Pt 113.9(3)
N3 N2 C7 110.4(3)
N3 N2 Pt 134.4(3)
C7 N2 Pt 115.1(3)
C9 N3 N2 104.5(3)
C11 N4 C15 119.3(3)
C11 N4 Pt 126.3(3)
C15 N4 Pt 114.4(3)
N6 N5 C16 110.9(3)
N6 N5 Pt 135.1(3)
C16 N5 Pt 114.0(3)
N5 N6 C18 104.5(3)
C2 C1 C11 123.3(3)
C2 C1 C31 110.3(3)
C11 C1 C31 108.4(3)
C2 C1 C20 105.8(3)
C11 C1 C20 105.3(3)
C31 C1 C20 101.2(3)
N1 C2 C3 119.7(4)
N1 C2 C1 122.9(4)
C3 C2 C1 116.9(4)
C4 C3 C2 120.8(4)
C3 C4 C5 119.6(4)
C6 C5 C4 117.9(4)
N1 C6 C5 122.0(4)
N1 C6 C7 114.3(4)
C5 C6 C7 123.7(4)
N2 C7 C8 108.5(4)
N2 C7 C6 115.8(4)
C8 C7 C6 135.6(4)
C9 C8 C7 103.2(4)
N3 C9 C8 113.4(4)
N3 C9 C10 119.8(4)
C8 C9 C10 126.8(4)
F1 C10 F2 107.8(5)
F1 C10 F3 105.0(5)
F2 C10 F3 104.3(5)
F1 C10 C9 114.0(4)
F2 C10 C9 111.9(4)
F3 C10 C9 113.1(4)
N4 C11 C12 120.0(4)
N4 C11 C1 122.4(4)
C12 C11 C1 117.2(4)
C13 C12 C11 121.0(4)
C12 C13 C14 118.9(4)
C15 C14 C13 119.0(4)
N4 C15 C14 121.8(4)
N4 C15 C16 113.9(3)
C14 C15 C16 124.3(4)
N5 C16 C17 108.5(4)
N5 C16 C15 116.6(4)
C17 C16 C15 134.9(4)
C16 C17 C18 103.3(4)
N6 C18 C17 112.8(4)
N6 C18 C19 121.6(4)
C17 C18 C19 125.5(4)
F5 C19 F6 106.4(4)
F5 C19 F4 104.8(4)
F6 C19 F4 107.0(4)
F5 C19 C18 114.4(4)
F6 C19 C18 111.0(4)
F4 C19 C18 112.7(4)
C21 C20 C25 121.7(4)
C21 C20 C1 128.2(4)
C25 C20 C1 110.0(4)
C20 C21 C22 120.4(4)
C23 C22 C21 116.9(4)
C23 C22 C32 123.7(4)
C21 C22 C32 119.4(4)
C24 C23 C22 123.1(4)
C23 C24 C25 118.9(4)
C24 C25 C20 118.9(4)
C24 C25 C26 132.4(4)
C20 C25 C26 108.6(4)
C31 C26 C27 119.1(4)
C31 C26 C25 109.3(4)
C27 C26 C25 131.6(4)
C28 C27 C26 118.2(4)
C27 C28 C29 123.1(4)
C30 C29 C28 118.1(4)
C30 C29 C36 122.5(4)
C28 C29 C36 119.3(4)
C31 C30 C29 118.8(4)
C30 C31 C26 122.6(4)
C30 C31 C1 126.6(4)
C26 C31 C1 110.7(4)
C35 C32 C22 110.5(4)
C35 C32 C34 109.0(4)
C22 C32 C34 108.7(4)
C35 C32 C33 108.4(4)
C22 C32 C33 111.9(4)
C34 C32 C33 108.3(4)
C39 C36 C37 108.0(4)
C39 C36 C29 110.5(4)
C37 C36 C29 112.5(4)
C39 C36 C38 109.2(4)
C37 C36 C38 107.8(4)
C29 C36 C38 108.8(4)
Cl2 C40 Cl1 111.0(3)

loop_
_geom_bond_atom_site_label_1
_geom_bond_atom_site_label_2
_geom_bond_distance
Pt N2 1.980(3)
Pt N5 1.991(3)
Pt N4 2.014(3)
Pt N1 2.020(3)
N1 C2 1.343(5)
N1 C6 1.373(5)
N2 N3 1.349(4)
N2 C7 1.359(5)
N3 C9 1.341(5)
N4 C11 1.348(5)
N4 C15 1.370(5)
N5 N6 1.342(4)
N5 C16 1.363(5)
N6 C18 1.349(5)
C1 C2 1.526(6)
C1 C11 1.535(6)
C1 C31 1.538(6)
C1 C20 1.548(5)
C2 C3 1.389(6)
C3 C4 1.377(6)
C4 C5 1.392(6)
C5 C6 1.381(6)
C6 C7 1.438(6)
C7 C8 1.381(6)
C8 C9 1.373(6)
C9 C10 1.484(6)
C10 F1 1.302(6)
C10 F2 1.318(6)
C10 F3 1.330(6)
C11 C12 1.389(6)
C12 C13 1.371(6)
C13 C14 1.382(6)
C14 C15 1.377(6)
C15 C16 1.435(6)
C16 C17 1.374(6)
C17 C18 1.387(6)
C18 C19 1.483(6)
C19 F5 1.331(5)
C19 F6 1.334(5)
C19 F4 1.335(5)
C20 C21 1.368(6)
C20 C25 1.403(6)
C21 C22 1.409(6)
C22 C23 1.398(6)
C22 C32 1.532(6)
C23 C24 1.385(6)
C24 C25 1.386(6)
C25 C26 1.480(6)
C26 C31 1.385(6)
C26 C27 1.398(6)
C27 C28 1.375(7)
C28 C29 1.400(7)
C29 C30 1.396(6)
C29 C36 1.539(6)
C30 C31 1.381(6)
C32 C35 1.519(7)
C32 C34 1.533(7)
C32 C33 1.534(7)
C36 C39 1.508(7)
C36 C37 1.532(7)
C36 C38 1.539(6)
C40 Cl2 1.730(5)
C40 Cl1 1.756(5)
